data_4312677
loop_
_publ_author_name
'Suman Mukhopadhyay'
'Debdas Mandal'
'Dipesh Ghosh'
'Israel Goldberg'
'Muktimoy Chaudhury'

_publ_section_title
;
 Equilibrium Studies in Solution Involving Nickel(II) Complexes of
 Flexidentate Schiff Base Ligands: Isolation and Structural
 Characterization of the Planar Red and Octahedral Green Species Involved
 in the Equilibrium
;
_journal_name_full 'Inorganic Chemistry'
_journal_page_first 8439
_journal_page_last 8445
_journal_paper_doi 10.1021/ic0346174
_journal_volume 42
_journal_year 2003
_chemical_formula_sum 'C13 H28 N4 Ni O12 S'
_chemical_formula_weight 523.16
_chemical_name_systematic
; 
 ? 
;
_space_group_IT_number 2
_symmetry_cell_setting triclinic
_symmetry_space_group_name_Hall '-P 1'
_symmetry_space_group_name_H-M 'P -1'
_atom_sites_solution_hydrogens geom
_atom_sites_solution_primary direct
_atom_sites_solution_secondary difmap
_audit_creation_method SHELXL-97
_cell_angle_alpha 77.6760(9)
_cell_angle_beta 72.6110(10)
_cell_angle_gamma 64.2060(6)
_cell_formula_units_Z 2
_cell_length_a 9.05700(10)
_cell_length_b 9.52800(10)
_cell_length_c 14.2900(2)
_cell_measurement_reflns_used 4425
_cell_measurement_temperature 110(2)
_cell_measurement_theta_max 27.90
_cell_measurement_theta_min 2.65
_cell_volume 1054.55(2)
_computing_cell_refinement Denzo
_computing_data_collection 'Collect, Nonius B.V.'
_computing_data_reduction Denzo
_computing_structure_refinement 'SHELXL-97 (Sheldrick, 1997)'
_computing_structure_solution SIR-92
_diffrn_ambient_temperature 110(2)
_diffrn_detector_area_resol_mean '56 microns'
_diffrn_measured_fraction_theta_full 0.938
_diffrn_measured_fraction_theta_max 0.938
_diffrn_measurement_device_type 'Nonius KappaCCD'
_diffrn_measurement_method '1 deg. Phi & Omega scans'
_diffrn_radiation_monochromator graphite
_diffrn_radiation_source 'fine-focus sealed tube'
_diffrn_radiation_type MoK\a
_diffrn_radiation_wavelength 0.71073
_diffrn_reflns_av_R_equivalents 0.0150
_diffrn_reflns_av_sigmaI/netI 0.0319
_diffrn_reflns_limit_h_max 11
_diffrn_reflns_limit_h_min 0
_diffrn_reflns_limit_k_max 12
_diffrn_reflns_limit_k_min -10
_diffrn_reflns_limit_l_max 18
_diffrn_reflns_limit_l_min -17
_diffrn_reflns_number 9204
_diffrn_reflns_theta_full 27.90
_diffrn_reflns_theta_max 27.90
_diffrn_reflns_theta_min 2.65
_exptl_absorpt_coefficient_mu 1.088
_exptl_absorpt_correction_T_max 0.8990
_exptl_absorpt_correction_T_min 0.7726
_exptl_absorpt_correction_type multi-scan
_exptl_crystal_colour green
_exptl_crystal_density_diffrn 1.648
_exptl_crystal_density_method 'not measured'
_exptl_crystal_description prisms
_exptl_crystal_F_000 548
_exptl_crystal_size_max 0.25
_exptl_crystal_size_mid 0.15
_exptl_crystal_size_min 0.10
_refine_diff_density_max 0.476
_refine_diff_density_min -0.514
_refine_diff_density_rms 0.060
_refine_ls_extinction_method none
_refine_ls_goodness_of_fit_ref 1.024
_refine_ls_hydrogen_treatment mixed
_refine_ls_matrix_type full
_refine_ls_number_parameters 292
_refine_ls_number_reflns 4673
_refine_ls_number_restraints 0
_refine_ls_restrained_S_all 1.024
_refine_ls_R_factor_all 0.0274
_refine_ls_R_factor_gt 0.0254
_refine_ls_shift/su_max 0.017
_refine_ls_shift/su_mean 0.001
_refine_ls_structure_factor_coef Fsqd
_refine_ls_weighting_details 'calc w=1/[\s^2^(Fo^2^)+(0.0090P)^2^+1.1555P] where P=(Fo^2^+2Fc^2^)/3'
_refine_ls_weighting_scheme calc
_refine_ls_wR_factor_gt 0.0623
_refine_ls_wR_factor_ref 0.0635
_reflns_number_gt 4425
_reflns_number_total 4673
_reflns_threshold_expression >2sigma(I)
_cod_data_source_file ic0346174si20030604_081154_3.cif
_cod_data_source_block Compound-2
_cod_database_code 4312677

loop_
_symmetry_equiv_pos_as_xyz
'x, y, z'
'-x, -y, -z'

loop_
_atom_site_label
_atom_site_type_symbol
_atom_site_fract_x
_atom_site_fract_y
_atom_site_fract_z
_atom_site_U_iso_or_equiv
_atom_site_adp_type
_atom_site_occupancy
_atom_site_symmetry_multiplicity
_atom_site_calc_flag
_atom_site_refinement_flags
_atom_site_disorder_assembly
_atom_site_disorder_group
Ni Ni 0.68995(2) 0.13184(2) 0.787436(13) 0.00720(6) Uani 1 1 d . . .
C1 C 0.46039(19) 0.18327(17) 0.62577(11) 0.0101(3) Uani 1 1 d . . .
C2 C 0.49306(18) 0.04237(17) 0.69207(10) 0.0088(3) Uani 1 1 d . . .
C3 C 0.42786(19) -0.06475(18) 0.68221(11) 0.0112(3) Uani 1 1 d . . .
H3 H 0.4513 -0.1609 0.7231 0.013 Uiso 1 1 calc R . .
C4 C 0.33271(19) -0.03334(19) 0.61567(11) 0.0124(3) Uani 1 1 d . . .
H4 H 0.2913 -0.1068 0.6106 0.015 Uiso 1 1 calc R . .
C5 C 0.29731(19) 0.10847(19) 0.55533(11) 0.0117(3) Uani 1 1 d . . .
C6 C 0.36126(19) 0.21422(18) 0.55972(11) 0.0120(3) Uani 1 1 d . . .
H6 H 0.3374 0.3089 0.5173 0.014 Uiso 1 1 calc R . .
C7 C 0.52766(19) 0.29857(17) 0.62056(11) 0.0115(3) Uani 1 1 d . . .
H7 H 0.5022 0.3853 0.5720 0.014 Uiso 1 1 calc R . .
C8 C 0.6804(2) 0.41795(18) 0.65832(12) 0.0151(3) Uani 1 1 d . . .
H8A H 0.5972 0.5064 0.6970 0.018 Uiso 1 1 calc R . .
H8B H 0.6977 0.4572 0.5876 0.018 Uiso 1 1 calc R . .
C9 C 0.8463(2) 0.34961(19) 0.68973(11) 0.0130(3) Uani 1 1 d . . .
H9A H 0.9330 0.2707 0.6451 0.016 Uiso 1 1 calc R . .
H9B H 0.8853 0.4337 0.6849 0.016 Uiso 1 1 calc R . .
C10 C 0.72790(18) 0.39259(17) 0.86602(11) 0.0109(3) Uani 1 1 d . . .
H10A H 0.7042 0.3374 0.9321 0.013 Uiso 1 1 calc R . .
H10B H 0.6183 0.4624 0.8496 0.013 Uiso 1 1 calc R . .
C11 C 0.81935(19) 0.49210(18) 0.86983(12) 0.0130(3) Uani 1 1 d . . .
H11A H 0.8347 0.5554 0.8059 0.016 Uiso 1 1 calc R . .
H11B H 0.7513 0.5646 0.9217 0.016 Uiso 1 1 calc R . .
C12 C 0.99088(18) 0.17589(17) 0.81703(11) 0.0114(3) Uani 1 1 d . . .
H12A H 1.0589 0.0994 0.7676 0.014 Uiso 1 1 calc R . .
H12B H 0.9726 0.1163 0.8821 0.014 Uiso 1 1 calc R . .
C13 C 1.08992(19) 0.26899(18) 0.81939(12) 0.0124(3) Uani 1 1 d . . .
H13A H 1.1967 0.1974 0.8385 0.015 Uiso 1 1 calc R . .
H13B H 1.1180 0.3218 0.7530 0.015 Uiso 1 1 calc R . .
N1 N 0.61846(16) 0.29329(15) 0.67583(9) 0.0101(2) Uani 1 1 d . . .
N2 N 0.82466(15) 0.27505(14) 0.79289(9) 0.0086(2) Uani 1 1 d . . .
N3 N 0.98725(16) 0.38807(15) 0.89161(10) 0.0115(3) Uani 1 1 d . . .
H3A H 1.0466 0.4444 0.8919 0.031(6) Uiso 1 1 d R . .
H3B H 0.9614 0.3374 0.9544 0.024(5) Uiso 1 1 d R . .
N4 N 0.19783(16) 0.14374(17) 0.48534(10) 0.0146(3) Uani 1 1 d . . .
O1 O 0.57632(13) 0.00863(12) 0.75858(8) 0.0103(2) Uani 1 1 d . . .
O2 O 0.46956(14) 0.24422(13) 0.89040(8) 0.0129(2) Uani 1 1 d . . .
HO2A H 0.4729 0.2201 0.9539 0.034(6) Uiso 1 1 d R . .
HO2B H 0.3941 0.3369 0.8813 0.037(7) Uiso 1 1 d R . .
O3 O 0.75259(14) -0.02520(13) 0.90701(8) 0.0125(2) Uani 1 1 d . . .
HO3A H 0.8513 -0.0864 0.9088 0.033(6) Uiso 1 1 d R . .
HO3B H 0.7041 0.0139 0.9642 0.037(7) Uiso 1 1 d R . .
O4 O 0.91479(13) -0.00553(12) 0.69651(8) 0.0113(2) Uani 1 1 d . . .
HO4A H 0.8960 -0.0279 0.6435 0.034(6) Uiso 1 1 d R . .
HO4B H 0.9941 -0.0945 0.7182 0.039(7) Uiso 1 1 d R . .
S S 0.19848(4) 0.67880(4) 0.85685(3) 0.00882(8) Uani 1 1 d . . .
O5 O 0.36302(14) 0.67264(13) 0.85604(9) 0.0144(2) Uani 1 1 d . . .
O6 O 0.16033(15) 0.73399(14) 0.75927(9) 0.0180(2) Uani 1 1 d . . .
O7 O 0.20000(14) 0.51899(12) 0.88813(9) 0.0155(2) Uani 1 1 d . . .
O8 O 0.06479(14) 0.78494(13) 0.92985(8) 0.0148(2) Uani 1 1 d . . .
O9 O 0.44354(15) 0.86440(14) 0.93161(8) 0.0154(2) Uani 1 1 d . . .
HO9A H 0.4183 0.8065 0.9055 0.045(7) Uiso 1 1 d R . .
HO9B H 0.5011 0.9032 0.8802 0.032(6) Uiso 1 1 d R . .
O10 O 0.1592(2) 0.56389(18) 0.62182(14) 0.0485(5) Uani 1 1 d . . .
HO0A H 0.1614 0.6151 0.6628 0.053(8) Uiso 1 1 d R . .
HO0B H 0.0627 0.6185 0.6028 0.066(10) Uiso 1 1 d R . .
O11 O 0.14962(15) 0.04418(16) 0.47742(9) 0.0198(3) Uani 1 1 d . . .
O12 O 0.16248(17) 0.27221(15) 0.43515(10) 0.0246(3) Uani 1 1 d . . .

loop_
_atom_site_aniso_label
_atom_site_aniso_U_11
_atom_site_aniso_U_22
_atom_site_aniso_U_33
_atom_site_aniso_U_23
_atom_site_aniso_U_13
_atom_site_aniso_U_12
Ni 0.00709(10) 0.00799(10) 0.00649(10) 0.00032(7) -0.00298(7) -0.00254(7)
C1 0.0098(7) 0.0114(7) 0.0089(7) -0.0017(5) -0.0028(5) -0.0034(5)
C2 0.0067(6) 0.0129(7) 0.0059(7) -0.0020(5) 0.0001(5) -0.0035(5)
C3 0.0127(7) 0.0139(7) 0.0083(7) 0.0002(6) -0.0013(6) -0.0079(6)
C4 0.0112(7) 0.0188(7) 0.0095(7) -0.0040(6) 0.0002(6) -0.0087(6)
C5 0.0083(7) 0.0194(8) 0.0074(7) -0.0036(6) -0.0026(5) -0.0037(6)
C6 0.0111(7) 0.0136(7) 0.0098(7) -0.0013(6) -0.0038(6) -0.0025(6)
C7 0.0132(7) 0.0102(7) 0.0099(7) 0.0025(5) -0.0057(6) -0.0032(6)
C8 0.0225(8) 0.0133(7) 0.0148(8) 0.0056(6) -0.0103(6) -0.0113(6)
C9 0.0163(7) 0.0170(7) 0.0092(7) 0.0019(6) -0.0034(6) -0.0110(6)
C10 0.0086(7) 0.0115(7) 0.0125(7) -0.0038(6) -0.0022(6) -0.0029(6)
C11 0.0115(7) 0.0113(7) 0.0168(8) -0.0034(6) -0.0047(6) -0.0033(6)
C12 0.0075(7) 0.0120(7) 0.0139(7) -0.0034(6) -0.0035(6) -0.0016(5)
C13 0.0088(7) 0.0156(7) 0.0135(7) -0.0045(6) -0.0012(6) -0.0048(6)
N1 0.0116(6) 0.0095(6) 0.0096(6) 0.0008(5) -0.0037(5) -0.0046(5)
N2 0.0081(6) 0.0097(6) 0.0078(6) -0.0006(5) -0.0020(5) -0.0035(5)
N3 0.0110(6) 0.0138(6) 0.0121(6) -0.0025(5) -0.0020(5) -0.0072(5)
N4 0.0095(6) 0.0241(7) 0.0108(6) -0.0049(5) -0.0026(5) -0.0058(5)
O1 0.0124(5) 0.0123(5) 0.0089(5) 0.0014(4) -0.0058(4) -0.0064(4)
O2 0.0107(5) 0.0130(5) 0.0105(5) -0.0009(4) -0.0029(4) -0.0003(4)
O3 0.0110(5) 0.0138(5) 0.0095(5) 0.0005(4) -0.0047(4) -0.0012(4)
O4 0.0111(5) 0.0124(5) 0.0093(5) -0.0031(4) -0.0038(4) -0.0017(4)
S 0.00809(16) 0.00754(16) 0.01054(18) 0.00020(13) -0.00389(13) -0.00225(13)
O5 0.0103(5) 0.0129(5) 0.0209(6) 0.0009(4) -0.0052(4) -0.0056(4)
O6 0.0217(6) 0.0159(6) 0.0137(6) -0.0011(4) -0.0102(5) -0.0011(5)
O7 0.0125(5) 0.0088(5) 0.0270(6) 0.0018(4) -0.0081(5) -0.0051(4)
O8 0.0124(5) 0.0123(5) 0.0138(6) -0.0015(4) -0.0038(4) 0.0008(4)
O9 0.0212(6) 0.0208(6) 0.0085(5) -0.0006(4) -0.0020(4) -0.0134(5)
O10 0.0470(10) 0.0301(8) 0.0708(12) -0.0278(8) -0.0444(9) 0.0128(7)
O11 0.0199(6) 0.0352(7) 0.0139(6) -0.0036(5) -0.0056(5) -0.0179(5)
O12 0.0277(7) 0.0240(6) 0.0259(7) 0.0033(5) -0.0208(6) -0.0069(5)

loop_
_atom_type_symbol
_atom_type_description
_atom_type_scat_dispersion_real
_atom_type_scat_dispersion_imag
_atom_type_scat_source
C C 0.0033 0.0016 'International Tables Vol C Tables 4.2.6.8 and 6.1.1.4'
H H 0.0000 0.0000 'International Tables Vol C Tables 4.2.6.8 and 6.1.1.4'
N N 0.0061 0.0033 'International Tables Vol C Tables 4.2.6.8 and 6.1.1.4'
O O 0.0106 0.0060 'International Tables Vol C Tables 4.2.6.8 and 6.1.1.4'
S S 0.1246 0.1234 'International Tables Vol C Tables 4.2.6.8 and 6.1.1.4'
Ni Ni 0.3393 1.1124 'International Tables Vol C Tables 4.2.6.8 and 6.1.1.4'

loop_
_geom_angle_atom_site_label_1
_geom_angle_atom_site_label_2
_geom_angle_atom_site_label_3
_geom_angle
_geom_angle_site_symmetry_1
_geom_angle_site_symmetry_3
_geom_angle_publ_flag
N1 Ni O1 90.08(5) . . ?
N1 Ni O3 176.85(5) . . ?
O1 Ni O3 90.59(4) . . ?
N1 Ni O2 93.55(5) . . ?
O1 Ni O2 89.17(4) . . ?
O3 Ni O2 83.39(4) . . ?
N1 Ni O4 93.11(5) . . ?
O1 Ni O4 88.49(4) . . ?
O3 Ni O4 89.98(4) . . ?
O2 Ni O4 172.94(4) . . ?
N1 Ni N2 82.49(5) . . ?
O1 Ni N2 170.77(4) . . ?
O3 Ni N2 97.12(4) . . ?
O2 Ni N2 96.71(4) . . ?
O4 Ni N2 86.47(4) . . ?
C6 C1 C2 119.99(13) . . ?
C6 C1 C7 115.86(14) . . ?
C2 C1 C7 124.13(13) . . ?
O1 C2 C3 119.22(13) . . ?
O1 C2 C1 123.90(13) . . ?
C3 C2 C1 116.88(13) . . ?
C4 C3 C2 122.22(14) . . ?
C4 C3 H3 118.9 . . ?
C2 C3 H3 118.9 . . ?
C3 C4 C5 119.16(13) . . ?
C3 C4 H4 120.4 . . ?
C5 C4 H4 120.4 . . ?
C6 C5 C4 121.05(13) . . ?
C6 C5 N4 118.86(14) . . ?
C4 C5 N4 120.06(13) . . ?
C5 C6 C1 120.60(14) . . ?
C5 C6 H6 119.7 . . ?
C1 C6 H6 119.7 . . ?
N1 C7 C1 125.51(14) . . ?
N1 C7 H7 117.2 . . ?
C1 C7 H7 117.2 . . ?
N1 C8 C9 107.90(12) . . ?
N1 C8 H8A 110.1 . . ?
C9 C8 H8A 110.1 . . ?
N1 C8 H8B 110.1 . . ?
C9 C8 H8B 110.1 . . ?
H8A C8 H8B 108.4 . . ?
N2 C9 C8 110.25(13) . . ?
N2 C9 H9A 109.6 . . ?
C8 C9 H9A 109.6 . . ?
N2 C9 H9B 109.6 . . ?
C8 C9 H9B 109.6 . . ?
H9A C9 H9B 108.1 . . ?
N2 C10 C11 113.51(12) . . ?
N2 C10 H10A 108.9 . . ?
C11 C10 H10A 108.9 . . ?
N2 C10 H10B 108.9 . . ?
C11 C10 H10B 108.9 . . ?
H10A C10 H10B 107.7 . . ?
N3 C11 C10 109.51(12) . . ?
N3 C11 H11A 109.8 . . ?
C10 C11 H11A 109.8 . . ?
N3 C11 H11B 109.8 . . ?
C10 C11 H11B 109.8 . . ?
H11A C11 H11B 108.2 . . ?
N2 C12 C13 113.50(12) . . ?
N2 C12 H12A 108.9 . . ?
C13 C12 H12A 108.9 . . ?
N2 C12 H12B 108.9 . . ?
C13 C12 H12B 108.9 . . ?
H12A C12 H12B 107.7 . . ?
N3 C13 C12 109.61(12) . . ?
N3 C13 H13A 109.7 . . ?
C12 C13 H13A 109.7 . . ?
N3 C13 H13B 109.7 . . ?
C12 C13 H13B 109.7 . . ?
H13A C13 H13B 108.2 . . ?
C7 N1 C8 118.27(13) . . ?
C7 N1 Ni 127.75(11) . . ?
C8 N1 Ni 113.98(9) . . ?
C10 N2 C12 107.67(11) . . ?
C10 N2 C9 112.25(12) . . ?
C12 N2 C9 110.99(12) . . ?
C10 N2 Ni 113.20(9) . . ?
C12 N2 Ni 111.59(9) . . ?
C9 N2 Ni 101.13(8) . . ?
C13 N3 C11 111.76(11) . . ?
C13 N3 H3A 109.1 . . ?
C11 N3 H3A 111.4 . . ?
C13 N3 H3B 109.4 . . ?
C11 N3 H3B 104.3 . . ?
H3A N3 H3B 110.8 . . ?
O12 N4 O11 122.24(13) . . ?
O12 N4 C5 119.17(13) . . ?
O11 N4 C5 118.59(14) . . ?
C2 O1 Ni 128.44(10) . . ?
Ni O2 HO2A 117.1 . . ?
Ni O2 HO2B 126.1 . . ?
HO2A O2 HO2B 110.6 . . ?
Ni O3 HO3A 123.2 . . ?
Ni O3 HO3B 114.8 . . ?
HO3A O3 HO3B 107.2 . . ?
Ni O4 HO4A 111.6 . . ?
Ni O4 HO4B 124.3 . . ?
HO4A O4 HO4B 106.6 . . ?
O5 S O6 111.39(7) . . ?
O5 S O8 109.80(7) . . ?
O6 S O8 109.29(7) . . ?
O5 S O7 108.38(6) . . ?
O6 S O7 109.94(7) . . ?
O8 S O7 107.97(7) . . ?
HO9A O9 HO9B 102.4 . . ?
HO0A O10 HO0B 107.1 . . ?

loop_
_geom_bond_atom_site_label_1
_geom_bond_atom_site_label_2
_geom_bond_distance
_geom_bond_site_symmetry_2
_geom_bond_publ_flag
Ni N1 2.0081(13) . ?
Ni O1 2.0295(10) . ?
Ni O3 2.0566(11) . ?
Ni O2 2.0863(11) . ?
Ni O4 2.0911(11) . ?
Ni N2 2.2153(12) . ?
C1 C6 1.393(2) . ?
C1 C2 1.437(2) . ?
C1 C7 1.451(2) . ?
C2 O1 1.2893(17) . ?
C2 C3 1.4304(19) . ?
C3 C4 1.371(2) . ?
C3 H3 0.9500 . ?
C4 C5 1.401(2) . ?
C4 H4 0.9500 . ?
C5 C6 1.383(2) . ?
C5 N4 1.4341(18) . ?
C6 H6 0.9500 . ?
C7 N1 1.2798(19) . ?
C7 H7 0.9500 . ?
C8 N1 1.4685(19) . ?
C8 C9 1.520(2) . ?
C8 H8A 0.9900 . ?
C8 H8B 0.9900 . ?
C9 N2 1.4893(19) . ?
C9 H9A 0.9900 . ?
C9 H9B 0.9900 . ?
C10 N2 1.4873(18) . ?
C10 C11 1.523(2) . ?
C10 H10A 0.9900 . ?
C10 H10B 0.9900 . ?
C11 N3 1.4937(19) . ?
C11 H11A 0.9900 . ?
C11 H11B 0.9900 . ?
C12 N2 1.4870(18) . ?
C12 C13 1.522(2) . ?
C12 H12A 0.9900 . ?
C12 H12B 0.9900 . ?
C13 N3 1.4916(19) . ?
C13 H13A 0.9900 . ?
C13 H13B 0.9900 . ?
N3 H3A 0.9114 . ?
N3 H3B 0.9381 . ?
N4 O12 1.240(2) . ?
N4 O11 1.2406(18) . ?
O2 HO2A 0.8942 . ?
O2 HO2B 0.8615 . ?
O3 HO3A 0.8327 . ?
O3 HO3B 0.8795 . ?
O4 HO4A 0.9085 . ?
O4 HO4B 0.9067 . ?
S O5 1.4623(11) . ?
S O6 1.4687(12) . ?
S O8 1.4855(11) . ?
S O7 1.4877(11) . ?
O9 HO9A 0.8624 . ?
O9 HO9B 0.8779 . ?
O10 HO0A 0.8482 . ?
O10 HO0B 0.8906 . ?

loop_
_geom_torsion_atom_site_label_1
_geom_torsion_atom_site_label_2
_geom_torsion_atom_site_label_3
_geom_torsion_atom_site_label_4
_geom_torsion
_geom_torsion_site_symmetry_1
_geom_torsion_site_symmetry_2
_geom_torsion_site_symmetry_3
_geom_torsion_site_symmetry_4
_geom_torsion_publ_flag
C6 C1 C2 O1 -176.46(14) . . . . ?
C7 C1 C2 O1 4.9(2) . . . . ?
C6 C1 C2 C3 3.5(2) . . . . ?
C7 C1 C2 C3 -175.17(13) . . . . ?
O1 C2 C3 C4 177.40(14) . . . . ?
C1 C2 C3 C4 -2.5(2) . . . . ?
C2 C3 C4 C5 -0.2(2) . . . . ?
C3 C4 C5 C6 2.1(2) . . . . ?
C3 C4 C5 N4 -179.91(13) . . . . ?
C4 C5 C6 C1 -1.1(2) . . . . ?
N4 C5 C6 C1 -179.12(14) . . . . ?
C2 C1 C6 C5 -1.8(2) . . . . ?
C7 C1 C6 C5 177.01(13) . . . . ?
C6 C1 C7 N1 178.61(15) . . . . ?
C2 C1 C7 N1 -2.7(2) . . . . ?
N1 C8 C9 N2 -53.68(16) . . . . ?
N2 C10 C11 N3 -56.93(16) . . . . ?
N2 C12 C13 N3 57.01(16) . . . . ?
C1 C7 N1 C8 178.15(14) . . . . ?
C1 C7 N1 Ni -2.0(2) . . . . ?
C9 C8 N1 C7 -150.89(14) . . . . ?
C9 C8 N1 Ni 29.21(15) . . . . ?
O1 Ni N1 C7 3.33(14) . . . . ?
O3 Ni N1 C7 -99.0(8) . . . . ?
O2 Ni N1 C7 -85.85(14) . . . . ?
O4 Ni N1 C7 91.82(14) . . . . ?
N2 Ni N1 C7 177.84(14) . . . . ?
O1 Ni N1 C8 -176.78(11) . . . . ?
O3 Ni N1 C8 80.9(9) . . . . ?
O2 Ni N1 C8 94.05(11) . . . . ?
O4 Ni N1 C8 -88.29(11) . . . . ?
N2 Ni N1 C8 -2.26(10) . . . . ?
C11 C10 N2 C12 56.46(16) . . . . ?
C11 C10 N2 C9 -65.99(15) . . . . ?
C11 C10 N2 Ni -179.71(10) . . . . ?
C13 C12 N2 C10 -56.46(16) . . . . ?
C13 C12 N2 C9 66.76(15) . . . . ?
C13 C12 N2 Ni 178.73(10) . . . . ?
C8 C9 N2 C10 -72.85(15) . . . . ?
C8 C9 N2 C12 166.60(12) . . . . ?
C8 C9 N2 Ni 48.10(12) . . . . ?
N1 Ni N2 C10 95.37(10) . . . . ?
O1 Ni N2 C10 131.9(3) . . . . ?
O3 Ni N2 C10 -81.48(10) . . . . ?
O2 Ni N2 C10 2.66(10) . . . . ?
O4 Ni N2 C10 -171.01(10) . . . . ?
N1 Ni N2 C12 -142.96(10) . . . . ?
O1 Ni N2 C12 -106.4(3) . . . . ?
O3 Ni N2 C12 40.18(10) . . . . ?
O2 Ni N2 C12 124.32(9) . . . . ?
O4 Ni N2 C12 -49.35(9) . . . . ?
N1 Ni N2 C9 -24.90(9) . . . . ?
O1 Ni N2 C9 11.7(3) . . . . ?
O3 Ni N2 C9 158.25(9) . . . . ?
O2 Ni N2 C9 -117.62(9) . . . . ?
O4 Ni N2 C9 68.71(9) . . . . ?
C12 C13 N3 C11 -55.42(16) . . . . ?
C10 C11 N3 C13 55.35(16) . . . . ?
C6 C5 N4 O12 -4.7(2) . . . . ?
C4 C5 N4 O12 177.33(14) . . . . ?
C6 C5 N4 O11 175.55(13) . . . . ?
C4 C5 N4 O11 -2.5(2) . . . . ?
C3 C2 O1 Ni 177.79(10) . . . . ?
C1 C2 O1 Ni -2.3(2) . . . . ?
N1 Ni O1 C2 -1.25(12) . . . . ?
O3 Ni O1 C2 175.68(12) . . . . ?
O2 Ni O1 C2 92.30(12) . . . . ?
O4 Ni O1 C2 -94.36(12) . . . . ?
N2 Ni O1 C2 -37.5(3) . . . . ?
